data_2219292
loop_
_publ_author_name
'Lu, Jiu-Fu'
'Min, Suo-Tian'
'Ji, Xiao-Hui'
'Dang, Zhong-Hai'

_publ_section_title
;
 4-Chloro-<i>N</i>'-(2-hydroxybenzylidene)benzohydrazide monohydrate
;
_journal_coeditor_code CI2647
_journal_issue 9
_journal_name_full 'Acta Crystallographica Section E'
_journal_page_first o1694
_journal_paper_doi 10.1107/S1600536808024471
_journal_volume 64
_journal_year 2008
_chemical_formula_iupac 'C14 H11 Cl N2 O2, H2 O'
_chemical_formula_moiety 'C14 H11 Cl N2 O2, H2 O'
_chemical_formula_sum 'C14 H13 Cl N2 O3'
_chemical_formula_weight 292.71
_chemical_name_systematic
;
4-Chloro-N'-(2-hydroxybenzylidene)benzohydrazide monohydrate
;
_space_group_IT_number 14
_symmetry_cell_setting monoclinic
_symmetry_space_group_name_Hall '-P 2ybc'
_symmetry_space_group_name_H-M 'P 1 21/c 1'
_atom_sites_solution_hydrogens geom
_atom_sites_solution_primary direct
_atom_sites_solution_secondary difmap
_audit_creation_method SHELXL-97
_cell_angle_alpha 90.00
_cell_angle_beta 97.15(3)
_cell_angle_gamma 90.00
_cell_formula_units_Z 4
_cell_length_a 22.397(3)
_cell_length_b 4.853(2)
_cell_length_c 12.642(3)
_cell_measurement_reflns_used 600
_cell_measurement_temperature 298(2)
_cell_measurement_theta_max 24.5
_cell_measurement_theta_min 2.6
_cell_volume 1363.4(7)
_computing_cell_refinement 'SAINT (Bruker, 2004)'
_computing_data_collection 'APEX2 (Bruker, 2004)'
_computing_data_reduction 'SAINT (Bruker, 2004)'
_computing_molecular_graphics 'SHELXTL (Sheldrick, 2008)'
_computing_publication_material 'SHELXTL (Sheldrick, 2008)'
_computing_structure_refinement 'SHELXL97 (Sheldrick, 2008)'
_computing_structure_solution 'SHELXS97 (Sheldrick, 2008)'
_diffrn_ambient_temperature 298(2)
_diffrn_measured_fraction_theta_full 0.988
_diffrn_measured_fraction_theta_max 0.988
_diffrn_measurement_device_type 'Bruker APEXII CCD area-detector'
_diffrn_measurement_method \w
_diffrn_radiation_monochromator graphite
_diffrn_radiation_source 'fine-focus sealed tube'
_diffrn_radiation_type MoK\a
_diffrn_radiation_wavelength 0.71073
_diffrn_reflns_av_R_equivalents 0.1061
_diffrn_reflns_av_sigmaI/netI 0.1290
_diffrn_reflns_limit_h_max 28
_diffrn_reflns_limit_h_min -28
_diffrn_reflns_limit_k_max 6
_diffrn_reflns_limit_k_min -6
_diffrn_reflns_limit_l_max 15
_diffrn_reflns_limit_l_min -15
_diffrn_reflns_number 10537
_diffrn_reflns_theta_full 27.00
_diffrn_reflns_theta_max 27.00
_diffrn_reflns_theta_min 0.92
_diffrn_standards_number 0
_exptl_absorpt_coefficient_mu 0.289
_exptl_absorpt_correction_T_max 0.9445
_exptl_absorpt_correction_T_min 0.9366
_exptl_absorpt_correction_type multi-scan
_exptl_absorpt_process_details '(SADABS; Sheldrick, 2004)'
_exptl_crystal_colour colourless
_exptl_crystal_density_diffrn 1.426
_exptl_crystal_density_method 'not measured'
_exptl_crystal_description Block
_exptl_crystal_F_000 608
_exptl_crystal_size_max 0.23
_exptl_crystal_size_mid 0.20
_exptl_crystal_size_min 0.20
_refine_diff_density_max 0.269
_refine_diff_density_min -0.270
_refine_ls_extinction_method none
_refine_ls_goodness_of_fit_ref 0.994
_refine_ls_hydrogen_treatment mixed
_refine_ls_matrix_type full
_refine_ls_number_parameters 191
_refine_ls_number_reflns 2946
_refine_ls_number_restraints 4
_refine_ls_restrained_S_all 0.994
_refine_ls_R_factor_all 0.1897
_refine_ls_R_factor_gt 0.0682
_refine_ls_shift/su_max 0.001
_refine_ls_shift/su_max_lt 0.001
_refine_ls_shift/su_mean 0.000
_refine_ls_structure_factor_coef Fsqd
_refine_ls_weighting_details 'calc w=1/[\s^2^(Fo^2^)+(0.0902P)^2^] where P=(Fo^2^+2Fc^2^)/3'
_refine_ls_weighting_scheme calc
_refine_ls_wR_factor_gt 0.1498
_refine_ls_wR_factor_ref 0.2144
_reflns_number_gt 1251
_reflns_number_total 2946
_reflns_threshold_expression I>2\s(I)
_cod_data_source_file ci2647.cif
_cod_data_source_block I
_cod_depositor_comments
;
The following automatic conversions were performed:
'_symmetry_cell_setting' value 'Monoclinic' changed to 'monoclinic'
according to '/home/saulius/struct/CIF-dictionaries/cif_core.dic'
dictionary named 'cif_core.dic' version 2.4.1 from 2010-06-29.

Automatic conversion script
Id: cif_fix_enum 1527 2010-12-29 10:47:43Z saulius 

The following automatic conversions were performed:

'_symmetry_cell_setting' value 'Monoclinic' changed to 'monoclinic'
according to /home/saulius/struct/CIF-dictionaries/cif_core.dic
dictionary named 'cif_core.dic' version 2.4.1 from 2010-06-29.

Automatic conversion script
Id: cif_fix_values 1715 2011-07-08 13:25:40Z adriana 
;
_cod_original_sg_symbol_H-M 'P 21/c'
_cod_database_code 2219292
_cod_database_fobs_code 2219292

loop_
_symmetry_equiv_pos_as_xyz
'x, y, z'
'-x, y+1/2, -z+1/2'
'-x, -y, -z'
'x, -y-1/2, z-1/2'

loop_
_atom_site_type_symbol
_atom_site_label
_atom_site_fract_x
_atom_site_fract_y
_atom_site_fract_z
_atom_site_U_iso_or_equiv
_atom_site_adp_type
_atom_site_calc_flag
_atom_site_refinement_flags
_atom_site_occupancy
Cl Cl1 0.02717(6) 1.4002(3) 0.66329(12) 0.0731(5) Uani d . 1
N N2 0.24096(15) 0.4463(8) 0.6210(3) 0.0392(9) Uani d D 1
C C8 0.21035(19) 0.5999(9) 0.5457(3) 0.0412(11) Uani d . 1
N N1 0.28603(15) 0.2706(7) 0.5952(3) 0.0420(10) Uani d . 1
O O2 0.21956(14) 0.5852(6) 0.4508(2) 0.0538(9) Uani d . 1
C C9 0.16460(18) 0.7918(8) 0.5783(3) 0.0365(10) Uani d . 1
C C14 0.16219(18) 0.8667(9) 0.6822(3) 0.0426(12) Uani d . 1
H H14 0.1893 0.7895 0.7359 0.051 Uiso calc R 1
C C1 0.35917(19) -0.0643(9) 0.6600(3) 0.0415(11) Uani d . 1
C C7 0.31165(18) 0.1242(9) 0.6720(3) 0.0428(12) Uani d . 1
H H7 0.2987 0.1416 0.7388 0.051 Uiso calc R 1
O O1 0.36902(17) 0.0745(9) 0.4810(3) 0.0779(12) Uani d . 1
H H1 0.3447 0.1897 0.4963 0.117 Uiso calc R 1
C C11 0.0808(2) 1.0889(10) 0.5252(4) 0.0537(13) Uani d . 1
H H11 0.0531 1.1631 0.4720 0.064 Uiso calc R 1
C C12 0.07965(19) 1.1639(9) 0.6292(4) 0.0457(12) Uani d . 1
C C13 0.1200(2) 1.0561(10) 0.7088(4) 0.0512(13) Uani d . 1
H H13 0.1191 1.1086 0.7793 0.061 Uiso calc R 1
C C2 0.3871(2) -0.0802(11) 0.5669(4) 0.0536(13) Uani d . 1
C C10 0.12292(19) 0.9047(10) 0.4998(3) 0.0466(12) Uani d . 1
H H10 0.1236 0.8543 0.4290 0.056 Uiso calc R 1
C C6 0.3802(2) -0.2325(10) 0.7435(4) 0.0577(14) Uani d . 1
H H6 0.3624 -0.2236 0.8060 0.069 Uiso calc R 1
C C4 0.4539(2) -0.4315(13) 0.6486(5) 0.0726(17) Uani d . 1
H H4 0.4851 -0.5558 0.6443 0.087 Uiso calc R 1
C C5 0.4271(2) -0.4144(11) 0.7380(5) 0.0656(15) Uani d . 1
H H5 0.4402 -0.5255 0.7962 0.079 Uiso calc R 1
C C3 0.4344(2) -0.2616(12) 0.5632(5) 0.0739(17) Uani d . 1
H H3 0.4536 -0.2697 0.5021 0.089 Uiso calc R 1
O O3 0.23525(17) 0.0885(7) 0.3450(2) 0.0568(9) Uani d D 1
H H2 0.236(2) 0.445(11) 0.6905(12) 0.080 Uiso d D 1
H H3B 0.245(2) -0.049(5) 0.385(3) 0.080 Uiso d D 1
H H3A 0.235(2) 0.234(5) 0.381(3) 0.080 Uiso d D 1

loop_
_atom_site_aniso_label
_atom_site_aniso_U_11
_atom_site_aniso_U_22
_atom_site_aniso_U_33
_atom_site_aniso_U_12
_atom_site_aniso_U_13
_atom_site_aniso_U_23
Cl1 0.0598(8) 0.0587(9) 0.1059(12) 0.0176(7) 0.0301(8) 0.0051(9)
N2 0.042(2) 0.044(2) 0.0329(19) 0.0072(18) 0.0065(17) 0.002(2)
C8 0.044(3) 0.040(3) 0.039(3) 0.000(2) 0.003(2) 0.004(2)
N1 0.041(2) 0.042(2) 0.044(2) 0.0057(19) 0.0121(18) -0.006(2)
O2 0.078(2) 0.050(2) 0.0345(18) 0.0109(18) 0.0142(16) 0.0034(16)
C9 0.038(2) 0.030(3) 0.041(3) -0.002(2) 0.005(2) 0.003(2)
C14 0.045(3) 0.046(3) 0.035(3) 0.005(2) -0.001(2) 0.004(2)
C1 0.037(2) 0.038(3) 0.049(3) -0.001(2) 0.003(2) -0.007(2)
C7 0.044(3) 0.052(3) 0.033(2) 0.005(2) 0.005(2) -0.001(2)
O1 0.084(3) 0.098(3) 0.054(2) 0.030(2) 0.0195(19) 0.002(2)
C11 0.050(3) 0.058(3) 0.053(3) 0.001(3) 0.001(2) 0.005(3)
C12 0.040(2) 0.033(3) 0.065(3) 0.004(2) 0.010(2) 0.007(2)
C13 0.053(3) 0.051(3) 0.050(3) 0.006(3) 0.010(2) -0.001(3)
C2 0.051(3) 0.061(4) 0.048(3) 0.009(3) 0.004(2) -0.005(3)
C10 0.044(3) 0.054(3) 0.041(3) 0.007(3) 0.003(2) 0.004(3)
C6 0.050(3) 0.055(3) 0.066(3) 0.003(3) -0.002(3) -0.005(3)
C4 0.051(3) 0.068(4) 0.096(5) 0.019(3) -0.001(3) -0.024(4)
C5 0.063(4) 0.050(4) 0.077(4) -0.001(3) -0.019(3) -0.002(3)
C3 0.064(4) 0.078(4) 0.083(4) 0.017(3) 0.020(3) -0.025(4)
O3 0.091(2) 0.047(2) 0.0328(17) -0.007(2) 0.0107(17) -0.0014(17)

loop_
_atom_type_symbol
_atom_type_description
_atom_type_scat_dispersion_real
_atom_type_scat_dispersion_imag
_atom_type_scat_source
C C 0.0033 0.0016 'International Tables Vol C Tables 4.2.6.8 and 6.1.1.4'
H H 0.0000 0.0000 'International Tables Vol C Tables 4.2.6.8 and 6.1.1.4'
N N 0.0061 0.0033 'International Tables Vol C Tables 4.2.6.8 and 6.1.1.4'
O O 0.0106 0.0060 'International Tables Vol C Tables 4.2.6.8 and 6.1.1.4'
Cl Cl 0.1484 0.1585 'International Tables Vol C Tables 4.2.6.8 and 6.1.1.4'

loop_
_geom_angle_atom_site_label_1
_geom_angle_atom_site_label_2
_geom_angle_atom_site_label_3
_geom_angle
C8 N2 N1 120.0(3)
C8 N2 H2 126(3)
N1 N2 H2 114(3)
O2 C8 N2 121.7(4)
O2 C8 C9 120.5(4)
N2 C8 C9 117.8(4)
C7 N1 N2 115.6(3)
C14 C9 C10 118.5(4)
C14 C9 C8 123.0(4)
C10 C9 C8 118.4(4)
C9 C14 C13 121.1(4)
C9 C14 H14 119.5
C13 C14 H14 119.5
C6 C1 C2 117.9(4)
C6 C1 C7 119.3(4)
C2 C1 C7 122.8(4)
N1 C7 C1 123.0(4)
N1 C7 H7 118.5
C1 C7 H7 118.5
C2 O1 H1 109.5
C10 C11 C12 119.8(4)
C10 C11 H11 120.1
C12 C11 H11 120.1
C11 C12 C13 121.0(4)
C11 C12 Cl1 120.7(4)
C13 C12 Cl1 118.3(4)
C12 C13 C14 118.8(4)
C12 C13 H13 120.6
C14 C13 H13 120.6
O1 C2 C3 119.0(5)
O1 C2 C1 121.9(4)
C3 C2 C1 119.1(5)
C11 C10 C9 120.8(4)
C11 C10 H10 119.6
C9 C10 H10 119.6
C1 C6 C5 122.2(5)
C1 C6 H6 118.9
C5 C6 H6 118.9
C5 C4 C3 119.1(5)
C5 C4 H4 120.4
C3 C4 H4 120.4
C4 C5 C6 120.3(5)
C4 C5 H5 119.9
C6 C5 H5 119.9
C2 C3 C4 121.4(5)
C2 C3 H3 119.3
C4 C3 H3 119.3
H3B O3 H3A 111(2)

loop_
_geom_bond_atom_site_label_1
_geom_bond_atom_site_label_2
_geom_bond_distance
Cl1 C12 1.735(4)
N2 C8 1.330(5)
N2 N1 1.391(5)
N2 H2 0.899(10)
C8 O2 1.245(5)
C8 C9 1.481(6)
N1 C7 1.280(5)
C9 C14 1.370(6)
C9 C10 1.388(6)
C14 C13 1.390(6)
C14 H14 0.93
C1 C6 1.371(6)
C1 C2 1.401(6)
C1 C7 1.426(6)
C7 H7 0.93
O1 C2 1.340(5)
O1 H1 0.82
C11 C10 1.366(6)
C11 C12 1.367(6)
C11 H11 0.93
C12 C13 1.370(6)
C13 H13 0.93
C2 C3 1.384(7)
C10 H10 0.93
C6 C5 1.380(7)
C6 H6 0.93
C4 C5 1.346(7)
C4 C3 1.386(7)
C4 H4 0.93
C5 H5 0.93
C3 H3 0.93
O3 H3B 0.85(3)
O3 H3A 0.84(3)

loop_
_geom_hbond_atom_site_label_D
_geom_hbond_atom_site_label_H
_geom_hbond_atom_site_label_A
_geom_hbond_site_symmetry_A
_geom_hbond_distance_DH
_geom_hbond_distance_HA
_geom_hbond_distance_DA
_geom_hbond_angle_DHA
O3 H3A O2 . 0.84(3) 1.97(3) 2.800(4) 170(5)
O3 H3B O2 1_545 0.85(3) 2.07(3) 2.828(4) 149(5)
N2 H2 O3 4_566 0.900(10) 1.960(10) 2.856(4) 172(5)
O1 H1 N1 . 0.82 1.96 2.667(5) 143

loop_
_cod_related_entry_id
_cod_related_entry_database
_cod_related_entry_code
1 ChemSpider 30655596
